data_2009537
loop_
_publ_author_name
'Koh, L.L.'
Yan,Xu
'Sim, K.Y.'
'Liang, E.'
'Huang, H.H.'

_publ_section_title
;
 <i>meso</i>- and (+-)-1,2-dicyano-1,2-diphenylethane
;
_journal_issue 3
_journal_name_full 'Acta Crystallographica Section C'
_journal_page_first 438
_journal_page_last 442
_journal_paper_doi 10.1107/S0108270193008121
_journal_volume 50
_journal_year 1994
_chemical_formula_sum 'C16 H12 N2'
_chemical_formula_weight 232.3
_symmetry_cell_setting monoclinic
_symmetry_space_group_name_Hall '-C 2yc'
_symmetry_space_group_name_H-M 'C 1 2/c 1'
_atom_type_scat_source IntTabIV
_cell_angle_alpha 90.
_cell_angle_beta 104.58(3)
_cell_angle_gamma 90.
_cell_formula_units_Z 4
_cell_length_a 17.702(6)
_cell_length_b 5.720(2)
_cell_length_c 12.725(4)
_cell_measurement_reflns_used 18
_cell_measurement_temperature 298
_cell_measurement_theta_max 13
_cell_measurement_theta_min 4
_cell_volume 1247.0(7)
_diffrn_measurement_device 'Siemens R3m/V'
_diffrn_measurement_method \w
_diffrn_radiation_type MoK\a
_diffrn_radiation_wavelength 0.71073
_diffrn_reflns_av_R_equivalents 0.0065
_diffrn_reflns_limit_h_max 18
_diffrn_reflns_limit_h_min 0
_diffrn_reflns_limit_k_max 6
_diffrn_reflns_limit_k_min 0
_diffrn_reflns_limit_l_max 12
_diffrn_reflns_limit_l_min -13
_diffrn_reflns_number 842
_diffrn_reflns_theta_max 22.5
_diffrn_standards_decay_% +-1.5
_diffrn_standards_interval_count 97
_diffrn_standards_number 3
_exptl_absorpt_coefficient_mu 0.074
_exptl_absorpt_correction_type none
_exptl_crystal_colour colourless
_exptl_crystal_density_diffrn 1.237
_exptl_crystal_description prism
_exptl_crystal_size_max 0.55
_exptl_crystal_size_mid 0.40
_exptl_crystal_size_min 0.35
_refine_diff_density_max 0.13
_refine_diff_density_min -0.10
_refine_ls_extinction_coef '\c = 0.0031'
_refine_ls_extinction_method 'F^*^ = F(1 + 0.002\cF^2^/sin2\q)^-1/4^'
_refine_ls_goodness_of_fit_obs 1.55
_refine_ls_number_parameters 86
_refine_ls_number_reflns 724
_refine_ls_R_factor_obs 0.031
_refine_ls_shift/esd_max 0.016
_refine_ls_structure_factor_coef F
_refine_ls_weighting_details 'w = 1/[\s^2^(F) + 0.0007F^2^]'
_refine_ls_weighting_scheme calc
_refine_ls_wR_factor_obs 0.048
_reflns_number_observed 724
_reflns_number_total 811
_reflns_observed_criterion I>2\s(I)
_cod_data_source_file hl1035.cif
_cod_data_source_block hl1035_structure_2_of_2
_cod_depositor_comments
;
The following automatic conversions were performed:

'_refine_ls_weighting_scheme' value '1/[\s^2^(F) + 0.0007F^2^]' was
changed to 'calc'. New tag '_refine_ls_weighting_details' was
created. The value of the new tag was set to 'w = 1/[\s^2^(F) +
0.0007F^2^]'.

Automatic conversion script
Id: cif_fix_values 3143 2015-03-26 13:38:13Z robertas 
;
_cod_original_sg_symbol_H-M 'C 2/c'
_cod_database_code 2009537

loop_
_atom_site_label
_atom_site_fract_x
_atom_site_fract_y
_atom_site_fract_z
_atom_site_U_iso_or_equiv
N(1) .58080(10) .3973(2) .38710(10) .0630(10)
C(1N) .54970(10) .2261(3) .35740(10) .0440(10)
C(1) .50580(10) .0156(2) .31320(10) .0390(10)
C(11) .42880(10) -.0030(2) .34620(10) .0380(10)
C(12) .40400(10) .1667(2) .40670(10) .0470(10)
C(13) .33420(10) .1418(3) .43540(10) .0550(10)
C(14) .28810(10) -.0500(3) .40400(10) .0530(10)
C(15) .31200(10) -.2205(3) .34370(10) .0560(10)
C(16) .38210(10) -.1980(2) .31510(10) .0520(10)
H(12A) .4360 .3021 .4291 .055
H(13A) .3178 .2609 .4781 .070
H(14A) .2396 -.0667 .4241 .070
H(15A) .2798 -.3553 .3206 .070
H(16A) .3990 -.3184 .2736 .070
H(1) .5373(8) -.120(3) .3408(10) .050

loop_
_geom_angle_atom_site_label_1
_geom_angle_atom_site_label_2
_geom_angle_atom_site_label_3
_geom_angle
_geom_angle_publ_flag
C(11) C(1) C(1N) 112.10(10) yes
C(11) C(1) C(1A) 112.7(2) yes
C(1N) C(1) C(1A) 108.2(2) yes

loop_
_geom_bond_atom_site_label_1
_geom_bond_atom_site_label_2
_geom_bond_distance
_geom_bond_publ_flag
C(1) C(1A) 1.569(2) yes
C(1) C(1N) 1.466(2) yes
C(1) C(11) 1.527(2) yes
C(1N) N(1) 1.140(2) yes

loop_
_geom_torsion_atom_site_label_1
_geom_torsion_atom_site_label_2
_geom_torsion_atom_site_label_3
_geom_torsion_atom_site_label_4
_geom_torsion
_geom_torsion_publ_flag
C(11) C(1) C(1A) C(1NA) 64.1(3) no
C(1N) C(1) C(1A) C(1NA) -60.4(3) no
H(1) C(1) C(1A) H(1A) 66.7(5) no
